data_7037815
loop_
_publ_author_name
'Bortoluzzi, Marco'
'Ceriotti, Alessandro'
'Ciabatti, Iacopo'
'Della Pergola, Roberto'
'Femoni, Cristina'
'Carmela Iapalucci, Maria'
'Storione, Alba'
'Zacchini, Stefano'

_publ_section_title
;
 Platinum carbonyl clusters stabilized by Sn(ii)-based fragments:
 syntheses and structures of [Pt6(CO)6(SnCl2)2(SnCl3)4](4-),
 [Pt9(CO)8(SnCl2)3(SnCl3)2(Cl2SnOCOSnCl2)](4-) and
 [Pt10(CO)14{Cl2Sn(OH)SnCl2}2](2.).
;
_journal_issue 12
_journal_name_full 'Dalton transactions (Cambridge, England : 2003)'
_journal_page_first 5001
_journal_page_last 5013
_journal_paper_doi 10.1039/c5dt04696c
_journal_volume 45
_journal_year 2016
_chemical_formula_sum 'C110 H92 Cl16 N4 O6 P4 Pt6 Sn6'
_chemical_formula_weight 4139.64
_chemical_name_systematic
; 
 ? 
;
_space_group_IT_number 14
_symmetry_cell_setting monoclinic
_symmetry_space_group_name_Hall '-P 2ybc'
_symmetry_space_group_name_H-M 'P 1 21/c 1'
_atom_sites_solution_hydrogens geom
_atom_sites_solution_primary direct
_atom_sites_solution_secondary difmap
_audit_creation_method SHELXL-97
_audit_update_record
;
2015-12-25 deposited with the CCDC.
2016-01-04 downloaded from the CCDC.
;
_cell_angle_alpha 90.00
_cell_angle_beta 92.377(6)
_cell_angle_gamma 90.00
_cell_formula_units_Z 2
_cell_length_a 13.707(7)
_cell_length_b 28.016(14)
_cell_length_c 17.266(9)
_cell_measurement_reflns_used 9828
_cell_measurement_temperature 296(2)
_cell_measurement_theta_max 27.108
_cell_measurement_theta_min 2.361
_cell_volume 6625(6)
_computing_cell_refinement 'APEX2 (Bruker AXS, 2006)'
_computing_data_collection 'APEX2 (Bruker AXS, 2006)'
_computing_data_reduction 'SAINT (Bruker AXS, 2004)'
_computing_molecular_graphics 'SCHAKAL99 (Keller, 1999)'
_computing_publication_material 'XCIF (Bruker AXS, 2001)'
_computing_structure_refinement 'SHELXL-97 (Sheldrick, 1997)'
_computing_structure_solution 'SHELXS-97 (Sheldrick, 1990)'
_diffrn_ambient_temperature 296(2)
_diffrn_measured_fraction_theta_full 0.999
_diffrn_measured_fraction_theta_max 0.999
_diffrn_measurement_device_type 'CCD area detector'
_diffrn_measurement_method 'phi and omega scans'
_diffrn_radiation_monochromator graphite
_diffrn_radiation_source 'fine-focus sealed tube'
_diffrn_radiation_type MoK\a
_diffrn_radiation_wavelength 0.71073
_diffrn_reflns_av_R_equivalents 0.0589
_diffrn_reflns_av_unetI/netI 0.0438
_diffrn_reflns_limit_h_max 16
_diffrn_reflns_limit_h_min -16
_diffrn_reflns_limit_k_max 34
_diffrn_reflns_limit_k_min -34
_diffrn_reflns_limit_l_max 21
_diffrn_reflns_limit_l_min -21
_diffrn_reflns_number 67162
_diffrn_reflns_theta_full 26.00
_diffrn_reflns_theta_max 26.00
_diffrn_reflns_theta_min 1.45
_exptl_absorpt_coefficient_mu 7.836
_exptl_absorpt_correction_T_max 0.3670
_exptl_absorpt_correction_T_min 0.2659
_exptl_absorpt_correction_type empirical
_exptl_absorpt_process_details
;
 Data were corrected for Lorentz polarization and absorption
 effects (empirical absorption corrections SADABS).
 R(int) = 0.1739 (selected reflections only, before parameter refinement)
 R(int) = 0.0725 (selected reflections only, after parameter refinement)
;
_exptl_crystal_colour black
_exptl_crystal_density_diffrn 2.075
_exptl_crystal_density_method 'not measured'
_exptl_crystal_description prism
_exptl_crystal_F_000 3856
_exptl_crystal_size_max 0.23
_exptl_crystal_size_mid 0.21
_exptl_crystal_size_min 0.16
_refine_diff_density_max 1.651
_refine_diff_density_min -1.037
_refine_diff_density_rms 0.135
_refine_ls_extinction_method none
_refine_ls_goodness_of_fit_ref 1.053
_refine_ls_hydrogen_treatment constr
_refine_ls_matrix_type full
_refine_ls_number_parameters 607
_refine_ls_number_reflns 13012
_refine_ls_number_restraints 464
_refine_ls_restrained_S_all 1.066
_refine_ls_R_factor_all 0.0493
_refine_ls_R_factor_gt 0.0383
_refine_ls_shift/su_max 0.001
_refine_ls_shift/su_mean 0.000
_refine_ls_structure_factor_coef Fsqd
_refine_ls_weighting_details 'calc w=1/[\s^2^(Fo^2^)+(0.0434P)^2^+18.3437P] where P=(Fo^2^+2Fc^2^)/3'
_refine_ls_weighting_scheme calc
_refine_ls_wR_factor_gt 0.0959
_refine_ls_wR_factor_ref 0.1019
_reflns_number_gt 10822
_reflns_number_total 13012
_reflns_threshold_expression >2sigma(I)
_cod_data_source_file c5dt04696c1.cif
_cod_data_source_block 3_4MeCN_2
_cod_depositor_comments
;
The following automatic conversions were performed:

'_symmetry_cell_setting' value 'Monoclinic' changed to 'monoclinic'
according to
/usr/data/users/saulius/crontab/automatic-downloads/rss-feeds/RSC/lib/dictionaries/cif_core.dic
dictionary named 'cif_core.dic' version 2.4.2 from 2011-04-26.

Automatic conversion script
Id: cif_fix_values 4268 2015-11-12 08:31:59Z antanas 

 Adding full bibliography for 7037810--7037817.cif.
;
_cod_original_cell_volume 6624(6)
_cod_original_sg_symbol_H-M P2(1)/c
_cod_database_code 7037815

loop_
_symmetry_equiv_pos_as_xyz
'x, y, z'
'-x, y+1/2, -z+1/2'
'-x, -y, -z'
'x, -y-1/2, z-1/2'

loop_
_atom_site_label
_atom_site_type_symbol
_atom_site_fract_x
_atom_site_fract_y
_atom_site_fract_z
_atom_site_U_iso_or_equiv
_atom_site_adp_type
_atom_site_occupancy
_atom_site_symmetry_multiplicity
_atom_site_calc_flag
_atom_site_refinement_flags
Pt1 Pt 0.45721(2) 0.029826(10) 0.547784(14) 0.04226(8) Uani 1 1 d .
Pt2 Pt 0.34487(2) 0.009601(10) 0.412158(15) 0.04510(8) Uani 1 1 d .
Pt3 Pt 0.49896(2) 0.068297(11) 0.396343(16) 0.04854(8) Uani 1 1 d .
Sn1 Sn 0.52039(4) 0.020080(18) 0.69591(3) 0.04759(12) Uani 1 1 d .
Sn2 Sn 0.32112(4) 0.09771(2) 0.34404(3) 0.05515(14) Uani 1 1 d .
Sn3 Sn 0.65318(4) 0.05850(2) 0.48644(3) 0.05831(15) Uani 1 1 d .
Cl1 Cl 0.61424(18) -0.01513(8) 0.80207(11) 0.0685(6) Uani 1 1 d .
Cl2 Cl 0.37450(17) 0.01654(9) 0.76746(13) 0.0746(6) Uani 1 1 d .
Cl3 Cl 0.56238(18) 0.10061(7) 0.72973(11) 0.0677(6) Uani 1 1 d .
Cl4 Cl 0.3661(2) 0.15617(10) 0.24969(15) 0.0881(7) Uani 1 1 d .
Cl5 Cl 0.2588(2) 0.15245(9) 0.43519(15) 0.0868(7) Uani 1 1 d .
Cl6 Cl 0.1689(2) 0.08591(12) 0.27531(18) 0.1011(9) Uani 1 1 d .
Cl7 Cl 0.7094(2) 0.13262(10) 0.5401(2) 0.1041(9) Uani 1 1 d .
Cl8 Cl 0.7947(2) 0.04656(12) 0.41260(16) 0.0954(8) Uani 1 1 d .
C1 C 0.3617(7) 0.0731(3) 0.5806(4) 0.0564(19) Uani 1 1 d U
C2 C 0.2211(7) -0.0106(3) 0.3767(6) 0.073(2) Uani 1 1 d U
C3 C 0.5679(7) 0.1107(4) 0.3357(6) 0.076(3) Uani 1 1 d U
O1 O 0.3016(5) 0.0956(2) 0.6024(4) 0.0814(18) Uani 1 1 d U
O2 O 0.1476(6) -0.0239(3) 0.3563(5) 0.116(3) Uani 1 1 d U
O3 O 0.6149(6) 0.1331(3) 0.2974(5) 0.113(3) Uani 1 1 d U
P1 P 0.47062(17) 0.30124(8) 0.43691(12) 0.0580(5) Uani 1 1 d .
C11 C 0.5154(6) 0.3545(3) 0.4842(5) 0.0607(18) Uani 1 1 d U
C12 C 0.5130(6) 0.3608(3) 0.5636(5) 0.0641(19) Uani 1 1 d U
H12 H 0.4894 0.3366 0.5945 0.077 Uiso 1 1 calc R
C13 C 0.5454(7) 0.4027(4) 0.5969(5) 0.073(2) Uani 1 1 d U
H13 H 0.5440 0.4068 0.6503 0.088 Uiso 1 1 calc R
C14 C 0.5794(8) 0.4381(4) 0.5519(6) 0.081(2) Uani 1 1 d U
H14 H 0.5987 0.4669 0.5747 0.097 Uiso 1 1 calc R
C15 C 0.5857(8) 0.4323(4) 0.4735(6) 0.080(2) Uani 1 1 d U
H15 H 0.6115 0.4565 0.4437 0.096 Uiso 1 1 calc R
C16 C 0.5546(7) 0.3913(3) 0.4396(5) 0.072(2) Uani 1 1 d U
H16 H 0.5591 0.3873 0.3864 0.086 Uiso 1 1 calc R
C17 C 0.3607(6) 0.3117(3) 0.3777(5) 0.0596(18) Uani 1 1 d U
C18 C 0.3019(7) 0.2733(4) 0.3612(6) 0.077(2) Uani 1 1 d U
H18 H 0.3174 0.2435 0.3817 0.092 Uiso 1 1 calc R
C19 C 0.2192(8) 0.2795(4) 0.3139(6) 0.088(3) Uani 1 1 d U
H19 H 0.1786 0.2536 0.3026 0.106 Uiso 1 1 calc R
C20 C 0.1967(8) 0.3234(4) 0.2836(6) 0.082(2) Uani 1 1 d U
H20 H 0.1408 0.3274 0.2519 0.099 Uiso 1 1 calc R
C21 C 0.2570(8) 0.3614(4) 0.3002(6) 0.078(2) Uani 1 1 d U
H21 H 0.2414 0.3913 0.2798 0.094 Uiso 1 1 calc R
C22 C 0.3396(7) 0.3559(3) 0.3462(5) 0.069(2) Uani 1 1 d U
H22 H 0.3811 0.3816 0.3562 0.083 Uiso 1 1 calc R
C23 C 0.5646(8) 0.2796(4) 0.3769(6) 0.077(2) Uani 1 1 d U
C24 C 0.5446(9) 0.2644(4) 0.3016(6) 0.093(3) Uani 1 1 d U
H24 H 0.4807 0.2657 0.2815 0.111 Uiso 1 1 calc R
C25 C 0.6145(10) 0.2476(5) 0.2565(8) 0.114(3) Uani 1 1 d U
H25 H 0.5995 0.2371 0.2063 0.136 Uiso 1 1 calc R
C26 C 0.7083(11) 0.2465(5) 0.2866(8) 0.122(3) Uani 1 1 d U
H26 H 0.7576 0.2369 0.2548 0.146 Uiso 1 1 calc R
C27 C 0.7326(10) 0.2589(5) 0.3610(9) 0.121(3) Uani 1 1 d U
H27 H 0.7961 0.2553 0.3813 0.145 Uiso 1 1 calc R
C28 C 0.6591(9) 0.2771(5) 0.4057(7) 0.102(3) Uani 1 1 d U
H28 H 0.6743 0.2877 0.4558 0.123 Uiso 1 1 calc R
C29 C 0.4417(7) 0.2587(3) 0.5100(5) 0.0639(19) Uani 1 1 d U
C30 C 0.3614(8) 0.2675(4) 0.5530(5) 0.076(2) Uani 1 1 d U
H30 H 0.3207 0.2932 0.5407 0.091 Uiso 1 1 calc R
C31 C 0.3415(8) 0.2381(4) 0.6146(6) 0.084(2) Uani 1 1 d U
H31 H 0.2899 0.2450 0.6460 0.101 Uiso 1 1 calc R
C32 C 0.3979(9) 0.1988(4) 0.6289(6) 0.087(3) Uani 1 1 d U
H32 H 0.3828 0.1783 0.6690 0.105 Uiso 1 1 calc R
C33 C 0.4757(9) 0.1892(4) 0.5856(6) 0.086(2) Uani 1 1 d U
H33 H 0.5142 0.1625 0.5960 0.103 Uiso 1 1 calc R
C34 C 0.4968(8) 0.2197(3) 0.5259(5) 0.074(2) Uani 1 1 d U
H34 H 0.5502 0.2133 0.4960 0.089 Uiso 1 1 calc R
P2 P -0.00427(19) 0.12101(12) 0.02144(16) 0.0832(8) Uani 1 1 d U
C41 C 0.0104(10) 0.1823(3) 0.0401(7) 0.136(3) Uani 1 1 d GU
C42 C -0.0388(9) 0.2046(5) 0.0989(7) 0.186(5) Uani 1 1 d GU
H42 H -0.0824 0.1873 0.1278 0.224 Uiso 1 1 calc R
C43 C -0.0227(10) 0.2527(5) 0.1145(7) 0.208(5) Uani 1 1 d GU
H43 H -0.0557 0.2676 0.1539 0.249 Uiso 1 1 calc R
C44 C 0.0424(11) 0.2785(4) 0.0713(9) 0.200(5) Uani 1 1 d GU
H44 H 0.0532 0.3107 0.0818 0.240 Uiso 1 1 calc R
C45 C 0.0916(9) 0.2562(5) 0.0125(8) 0.182(5) Uani 1 1 d GU
H45 H 0.1352 0.2734 -0.0164 0.219 Uiso 1 1 calc R
C46 C 0.0756(9) 0.2081(5) -0.0030(6) 0.155(4) Uani 1 1 d GU
H46 H 0.1085 0.1931 -0.0424 0.187 Uiso 1 1 calc R
C47 C -0.0572(7) 0.0886(3) 0.1001(4) 0.101(3) Uani 1 1 d GU
C48 C -0.1518(6) 0.0986(3) 0.1212(5) 0.125(3) Uani 1 1 d GU
H48 H -0.1876 0.1225 0.0956 0.150 Uiso 1 1 calc R
C49 C -0.1929(5) 0.0729(4) 0.1805(6) 0.127(3) Uani 1 1 d GU
H49 H -0.2562 0.0796 0.1946 0.153 Uiso 1 1 calc R
C50 C -0.1395(7) 0.0372(3) 0.2187(5) 0.128(4) Uani 1 1 d GU
H50 H -0.1670 0.0200 0.2584 0.154 Uiso 1 1 calc R
C51 C -0.0449(7) 0.0272(3) 0.1976(5) 0.122(3) Uani 1 1 d GU
H51 H -0.0091 0.0033 0.2231 0.146 Uiso 1 1 calc R
C52 C -0.0037(5) 0.0529(3) 0.1382(5) 0.108(3) Uani 1 1 d GU
H52 H 0.0596 0.0462 0.1241 0.130 Uiso 1 1 calc R
C53 C 0.1135(4) 0.0976(2) 0.0099(4) 0.075(2) Uani 1 1 d GU
C54 C 0.1852(5) 0.1087(2) 0.0664(3) 0.080(2) Uani 1 1 d GU
H54 H 0.1708 0.1290 0.1069 0.095 Uiso 1 1 calc R
C55 C 0.2783(4) 0.0895(3) 0.0622(4) 0.087(2) Uani 1 1 d GU
H55 H 0.3262 0.0969 0.0999 0.105 Uiso 1 1 calc R
C56 C 0.2997(4) 0.0591(3) 0.0015(4) 0.092(3) Uani 1 1 d GU
H56 H 0.3620 0.0462 -0.0013 0.110 Uiso 1 1 calc R
C57 C 0.2281(5) 0.0480(2) -0.0549(4) 0.095(3) Uani 1 1 d GU
H57 H 0.2424 0.0277 -0.0955 0.114 Uiso 1 1 calc R
C58 C 0.1350(5) 0.0672(2) -0.0507(3) 0.086(2) Uani 1 1 d GU
H58 H 0.0870 0.0598 -0.0885 0.103 Uiso 1 1 calc R
C59 C -0.0756(7) 0.1126(4) -0.0654(5) 0.106(3) Uani 1 1 d GU
C60 C -0.1309(8) 0.0714(3) -0.0762(6) 0.135(4) Uani 1 1 d GU
H60 H -0.1323 0.0486 -0.0371 0.162 Uiso 1 1 calc R
C61 C -0.1842(7) 0.0642(3) -0.1455(7) 0.150(4) Uani 1 1 d GU
H61 H -0.2212 0.0366 -0.1527 0.180 Uiso 1 1 calc R
C62 C -0.1821(7) 0.0982(4) -0.2039(5) 0.150(4) Uani 1 1 d GU
H62 H -0.2178 0.0934 -0.2503 0.180 Uiso 1 1 calc R
C63 C -0.1268(8) 0.1395(4) -0.1931(5) 0.151(4) Uani 1 1 d GU
H63 H -0.1255 0.1622 -0.2322 0.182 Uiso 1 1 calc R
C64 C -0.0736(7) 0.1466(3) -0.1238(6) 0.131(4) Uani 1 1 d GU
H64 H -0.0366 0.1742 -0.1166 0.158 Uiso 1 1 calc R
N1 N 0.9668(14) 0.2312(6) 0.3059(11) 0.201(7) Uiso 1 1 d DU
C101 C 0.9658(15) 0.1943(7) 0.3323(11) 0.164(6) Uiso 1 1 d DU
C102 C 0.9585(15) 0.1472(7) 0.3679(12) 0.193(8) Uiso 1 1 d DU
H10A H 0.9925 0.1474 0.4176 0.290 Uiso 1 1 calc R
H10B H 0.9871 0.1238 0.3352 0.290 Uiso 1 1 calc R
H10C H 0.8910 0.1396 0.3742 0.290 Uiso 1 1 calc R
N2 N 0.940(2) 0.9099(10) 0.3259(14) 0.279(10) Uiso 1 1 d DU
C201 C 0.947(2) 0.9122(9) 0.3917(13) 0.226(9) Uiso 1 1 d DU
C202 C 0.9442(18) 0.9394(9) 0.4641(13) 0.226(10) Uiso 1 1 d DU
H20A H 1.0086 0.9409 0.4881 0.339 Uiso 1 1 calc R
H20B H 0.9009 0.9240 0.4985 0.339 Uiso 1 1 calc R
H20C H 0.9212 0.9712 0.4531 0.339 Uiso 1 1 calc R

loop_
_atom_site_aniso_label
_atom_site_aniso_U_11
_atom_site_aniso_U_22
_atom_site_aniso_U_33
_atom_site_aniso_U_23
_atom_site_aniso_U_13
_atom_site_aniso_U_12
Pt1 0.04341(16) 0.04627(15) 0.03728(14) -0.00352(10) 0.00380(10) -0.00328(12)
Pt2 0.04223(16) 0.05137(16) 0.04165(15) -0.00274(11) 0.00130(11) -0.00492(12)
Pt3 0.04717(17) 0.05014(16) 0.04844(16) 0.00553(12) 0.00382(12) -0.00514(13)
Sn1 0.0521(3) 0.0547(3) 0.0362(2) -0.00302(19) 0.0045(2) 0.0007(2)
Sn2 0.0573(3) 0.0560(3) 0.0518(3) 0.0025(2) -0.0032(2) 0.0053(3)
Sn3 0.0476(3) 0.0676(4) 0.0595(3) 0.0137(3) -0.0012(2) -0.0159(3)
Cl1 0.0809(15) 0.0750(14) 0.0489(11) 0.0066(9) -0.0052(10) 0.0084(11)
Cl2 0.0653(14) 0.0956(17) 0.0644(13) 0.0066(11) 0.0218(10) 0.0026(12)
Cl3 0.0950(17) 0.0575(11) 0.0500(11) -0.0031(8) -0.0034(10) -0.0082(11)
Cl4 0.104(2) 0.0849(16) 0.0758(15) 0.0258(13) 0.0082(14) 0.0118(15)
Cl5 0.113(2) 0.0704(14) 0.0781(15) -0.0053(12) 0.0161(14) 0.0248(14)
Cl6 0.0788(18) 0.115(2) 0.106(2) 0.0101(17) -0.0369(15) 0.0032(16)
Cl7 0.098(2) 0.0776(17) 0.136(3) -0.0072(16) -0.0045(18) -0.0310(16)
Cl8 0.0663(16) 0.136(2) 0.0852(17) 0.0102(16) 0.0229(13) -0.0146(16)
C1 0.066(5) 0.053(4) 0.050(4) 0.001(3) 0.003(4) 0.011(4)
C2 0.055(5) 0.080(6) 0.081(6) -0.001(5) -0.020(4) -0.015(5)
C3 0.076(6) 0.078(6) 0.075(6) 0.031(5) 0.005(5) -0.009(5)
O1 0.080(4) 0.089(4) 0.076(4) -0.004(3) 0.014(3) 0.031(4)
O2 0.072(5) 0.132(7) 0.140(7) 0.018(5) -0.035(5) -0.032(5)
O3 0.101(6) 0.116(6) 0.124(6) 0.054(5) 0.018(5) -0.020(5)
P1 0.0645(14) 0.0590(12) 0.0509(11) 0.0040(9) 0.0073(9) -0.0008(10)
C11 0.065(4) 0.067(4) 0.050(4) 0.004(3) 0.003(3) -0.002(4)
C12 0.069(5) 0.075(5) 0.049(4) 0.004(3) 0.008(3) 0.001(4)
C13 0.083(5) 0.088(5) 0.050(4) -0.006(4) 0.004(4) -0.010(4)
C14 0.093(6) 0.081(5) 0.070(5) -0.009(4) 0.003(4) -0.018(5)
C15 0.093(6) 0.082(5) 0.066(5) 0.001(4) 0.006(4) -0.024(5)
C16 0.084(5) 0.078(5) 0.053(4) 0.003(4) 0.006(4) -0.018(4)
C17 0.070(5) 0.057(4) 0.053(4) 0.003(3) 0.013(3) -0.006(4)
C18 0.081(5) 0.073(5) 0.075(5) 0.001(4) 0.000(4) -0.012(4)
C19 0.086(6) 0.090(5) 0.088(5) -0.004(5) -0.003(5) -0.019(5)
C20 0.080(5) 0.092(5) 0.073(5) 0.000(4) -0.007(4) 0.001(5)
C21 0.085(5) 0.075(5) 0.074(5) 0.001(4) -0.002(4) 0.010(4)
C22 0.076(5) 0.066(4) 0.064(4) 0.001(4) 0.003(4) 0.008(4)
C23 0.077(5) 0.083(5) 0.071(5) -0.003(4) 0.012(4) 0.008(5)
C24 0.099(6) 0.103(6) 0.078(5) -0.011(5) 0.016(5) 0.021(5)
C25 0.113(7) 0.130(7) 0.099(6) -0.019(6) 0.027(6) 0.026(6)
C26 0.106(7) 0.144(7) 0.119(7) -0.028(6) 0.042(6) 0.019(6)
C27 0.089(6) 0.151(7) 0.124(7) -0.022(6) 0.024(6) 0.011(6)
C28 0.081(6) 0.125(7) 0.102(6) -0.023(5) 0.017(5) 0.003(6)
C29 0.074(5) 0.064(4) 0.054(4) 0.008(3) 0.006(4) 0.001(4)
C30 0.086(5) 0.074(5) 0.069(5) 0.013(4) 0.013(4) 0.000(4)
C31 0.098(6) 0.085(5) 0.071(5) 0.006(4) 0.019(4) -0.011(5)
C32 0.113(7) 0.078(5) 0.071(5) 0.017(4) 0.005(5) -0.018(5)
C33 0.114(6) 0.068(5) 0.076(5) 0.021(4) -0.002(5) 0.006(5)
C34 0.091(5) 0.066(4) 0.066(4) 0.012(4) 0.002(4) 0.007(4)
P2 0.0569(15) 0.120(2) 0.0734(16) -0.0181(15) 0.0091(12) -0.0197(15)
C41 0.144(5) 0.131(4) 0.134(5) -0.019(4) 0.008(4) -0.010(4)
C42 0.192(6) 0.180(6) 0.188(6) -0.009(4) 0.019(4) -0.006(4)
C43 0.213(6) 0.202(6) 0.208(6) -0.008(4) 0.020(4) -0.006(4)
C44 0.204(6) 0.196(6) 0.201(6) -0.004(4) 0.015(4) -0.006(4)
C45 0.184(6) 0.179(6) 0.184(6) -0.001(4) 0.009(4) -0.003(4)
C46 0.159(5) 0.150(5) 0.158(5) -0.002(4) 0.005(4) -0.007(4)
C47 0.091(4) 0.109(4) 0.103(4) -0.011(4) 0.012(4) -0.012(4)
C48 0.118(5) 0.132(5) 0.126(5) -0.003(4) 0.015(4) -0.005(4)
C49 0.121(5) 0.135(5) 0.127(5) -0.004(4) 0.019(4) -0.010(4)
C50 0.123(5) 0.139(5) 0.122(5) -0.004(4) 0.015(4) -0.013(4)
C51 0.118(5) 0.131(5) 0.117(5) 0.002(4) 0.008(4) -0.014(4)
C52 0.104(4) 0.118(5) 0.104(4) 0.002(4) 0.011(4) -0.020(4)
C53 0.070(4) 0.083(4) 0.073(4) 0.008(3) 0.002(3) -0.012(3)
C54 0.076(4) 0.085(4) 0.078(4) 0.008(3) -0.001(3) -0.012(3)
C55 0.082(4) 0.089(4) 0.090(4) 0.013(3) -0.004(3) -0.008(3)
C56 0.085(4) 0.093(4) 0.096(4) 0.013(3) 0.002(3) -0.004(4)
C57 0.091(4) 0.099(4) 0.096(4) 0.001(4) 0.006(4) -0.002(4)
C58 0.080(4) 0.091(4) 0.086(4) -0.002(3) 0.003(3) -0.007(3)
C59 0.100(4) 0.116(4) 0.100(4) -0.007(3) -0.001(3) 0.001(4)
C60 0.130(5) 0.144(5) 0.129(5) -0.010(4) 0.000(4) -0.012(4)
C61 0.143(5) 0.157(5) 0.149(5) -0.011(4) 0.001(4) -0.012(4)
C62 0.144(5) 0.156(5) 0.150(5) -0.008(4) -0.005(4) 0.002(4)
C63 0.153(5) 0.154(5) 0.147(5) -0.002(4) -0.004(4) 0.004(4)
C64 0.133(5) 0.135(5) 0.125(5) -0.009(4) -0.009(4) 0.004(4)

loop_
_atom_type_symbol
_atom_type_description
_atom_type_scat_dispersion_real
_atom_type_scat_dispersion_imag
_atom_type_scat_source
C C 0.0033 0.0016 'International Tables Vol C Tables 4.2.6.8 and 6.1.1.4'
H H 0.0000 0.0000 'International Tables Vol C Tables 4.2.6.8 and 6.1.1.4'
N N 0.0061 0.0033 'International Tables Vol C Tables 4.2.6.8 and 6.1.1.4'
O O 0.0106 0.0060 'International Tables Vol C Tables 4.2.6.8 and 6.1.1.4'
P P 0.1023 0.0942 'International Tables Vol C Tables 4.2.6.8 and 6.1.1.4'
Cl Cl 0.1484 0.1585 'International Tables Vol C Tables 4.2.6.8 and 6.1.1.4'
Sn Sn -0.6537 1.4246 'International Tables Vol C Tables 4.2.6.8 and 6.1.1.4'
Pt Pt -1.7033 8.3905 'International Tables Vol C Tables 4.2.6.8 and 6.1.1.4'

loop_
_geom_angle_atom_site_label_1
_geom_angle_atom_site_label_2
_geom_angle_atom_site_label_3
_geom_angle
_geom_angle_site_symmetry_1
_geom_angle_site_symmetry_3
C1 Pt1 Pt1 157.0(2) . 3_656
C1 Pt1 Sn1 88.8(2) . .
Pt1 Pt1 Sn1 113.28(3) 3_656 .
C1 Pt1 Pt2 91.0(2) . .
Pt1 Pt1 Pt2 66.15(3) 3_656 .
Sn1 Pt1 Pt2 156.95(2) . .
C1 Pt1 Pt3 101.4(2) . .
Pt1 Pt1 Pt3 64.27(3) 3_656 .
Sn1 Pt1 Pt3 145.92(3) . .
Pt2 Pt1 Pt3 56.36(3) . .
C1 Pt1 Sn3 104.0(3) . 3_656
Pt1 Pt1 Sn3 65.38(3) 3_656 3_656
Sn1 Pt1 Sn3 104.40(2) . 3_656
Pt2 Pt1 Sn3 53.410(16) . 3_656
Pt3 Pt1 Sn3 104.45(3) . 3_656
C1 Pt1 Pt3 129.1(2) . 3_656
Pt1 Pt1 Pt3 61.98(3) 3_656 3_656
Sn1 Pt1 Pt3 62.753(16) . 3_656
Pt2 Pt1 Pt3 100.42(2) . 3_656
Pt3 Pt1 Pt3 126.250(12) . 3_656
Sn3 Pt1 Pt3 51.87(3) 3_656 3_656
C1 Pt1 Pt2 143.4(2) . 3_656
Pt1 Pt1 Pt2 59.35(2) 3_656 3_656
Sn1 Pt1 Pt2 59.089(15) . 3_656
Pt2 Pt1 Pt2 125.505(18) . 3_656
Pt3 Pt1 Pt2 97.74(2) . 3_656
Sn3 Pt1 Pt2 100.95(3) 3_656 3_656
Pt3 Pt1 Pt2 53.958(11) 3_656 3_656
C1 Pt1 Sn3 124.7(3) . .
Pt1 Pt1 Sn3 61.95(3) 3_656 .
Sn1 Pt1 Sn3 95.99(3) . .
Pt2 Pt1 Sn3 103.01(3) . .
Pt3 Pt1 Sn3 51.544(15) . .
Sn3 Pt1 Sn3 127.331(18) 3_656 .
Pt3 Pt1 Sn3 100.86(2) 3_656 .
Pt2 Pt1 Sn3 50.93(3) 3_656 .
C2 Pt2 Sn3 89.0(3) . 3_656
C2 Pt2 Pt3 148.8(3) . .
Sn3 Pt2 Pt3 122.08(2) 3_656 .
C2 Pt2 Sn2 92.4(3) . .
Sn3 Pt2 Sn2 161.66(2) 3_656 .
Pt3 Pt2 Sn2 59.25(3) . .
C2 Pt2 Sn1 107.8(3) . 3_656
Sn3 Pt2 Sn1 104.05(3) 3_656 3_656
Pt3 Pt2 Sn1 64.78(3) . 3_656
Sn2 Pt2 Sn1 92.93(3) . 3_656
C2 Pt2 Pt1 142.6(3) . .
Sn3 Pt2 Pt1 66.08(3) 3_656 .
Pt3 Pt2 Pt1 63.70(2) . .
Sn2 Pt2 Pt1 103.12(3) . .
Sn1 Pt2 Pt1 105.15(4) 3_656 .
C2 Pt2 Pt1 140.2(3) . 3_656
Sn3 Pt2 Pt1 65.58(2) 3_656 3_656
Pt3 Pt2 Pt1 62.70(3) . 3_656
Sn2 Pt2 Pt1 121.481(19) . 3_656
Sn1 Pt2 Pt1 55.05(3) 3_656 3_656
Pt1 Pt2 Pt1 54.495(18) . 3_656
C3 Pt3 Sn3 89.1(3) . .
C3 Pt3 Sn2 95.2(3) . .
Sn3 Pt3 Sn2 160.02(2) . .
C3 Pt3 Pt2 149.4(3) . .
Sn3 Pt3 Pt2 119.86(3) . .
Sn2 Pt3 Pt2 61.27(3) . .
C3 Pt3 Pt1 149.8(3) . .
Sn3 Pt3 Pt1 66.81(3) . .
Sn2 Pt3 Pt1 101.88(3) . .
Pt2 Pt3 Pt1 59.941(14) . .
C3 Pt3 Sn1 105.5(3) . 3_656
Sn3 Pt3 Sn1 106.77(3) . 3_656
Sn2 Pt3 Sn1 90.91(3) . 3_656
Pt2 Pt3 Sn1 59.34(2) . 3_656
Pt1 Pt3 Sn1 99.08(3) . 3_656
C3 Pt3 Pt1 132.2(3) . 3_656
Sn3 Pt3 Pt1 63.685(17) . 3_656
Sn2 Pt3 Pt1 124.112(17) . 3_656
Pt2 Pt3 Pt1 63.34(3) . 3_656
Pt1 Pt3 Pt1 53.750(12) . 3_656
Sn1 Pt3 Pt1 53.86(3) 3_656 3_656
Cl3 Sn1 Cl2 96.35(9) . .
Cl3 Sn1 Cl1 94.88(8) . .
Cl2 Sn1 Cl1 91.23(9) . .
Cl3 Sn1 Pt1 101.63(5) . .
Cl2 Sn1 Pt1 104.64(7) . .
Cl1 Sn1 Pt1 155.50(6) . .
Cl3 Sn1 Pt2 106.46(6) . 3_656
Cl2 Sn1 Pt2 156.54(7) . 3_656
Cl1 Sn1 Pt2 92.25(7) . 3_656
Pt1 Sn1 Pt2 65.86(3) . 3_656
Cl3 Sn1 Pt3 159.67(6) . 3_656
Cl2 Sn1 Pt3 100.68(7) . 3_656
Cl1 Sn1 Pt3 95.76(6) . 3_656
Pt1 Sn1 Pt3 63.38(3) . 3_656
Pt2 Sn1 Pt3 55.88(2) 3_656 3_656
Cl6 Sn2 Cl5 95.05(12) . .
Cl6 Sn2 Cl4 90.03(11) . .
Cl5 Sn2 Cl4 96.76(10) . .
Cl6 Sn2 Pt3 152.51(9) . .
Cl5 Sn2 Pt3 108.66(8) . .
Cl4 Sn2 Pt3 100.46(8) . .
Cl6 Sn2 Pt2 100.05(8) . .
Cl5 Sn2 Pt2 109.58(7) . .
Cl4 Sn2 Pt2 150.63(7) . .
Pt3 Sn2 Pt2 59.480(16) . .
Cl7 Sn3 Cl8 94.17(12) . .
Cl7 Sn3 Pt3 112.55(9) . .
Cl8 Sn3 Pt3 110.82(8) . .
Cl7 Sn3 Pt2 112.60(9) . 3_656
Cl8 Sn3 Pt2 105.77(8) . 3_656
Pt3 Sn3 Pt2 118.04(3) . 3_656
Cl7 Sn3 Pt1 164.22(9) . 3_656
Cl8 Sn3 Pt1 101.36(9) . 3_656
Pt3 Sn3 Pt1 64.44(3) . 3_656
Pt2 Sn3 Pt1 60.51(3) 3_656 3_656
Cl7 Sn3 Pt1 111.75(9) . .
Cl8 Sn3 Pt1 154.02(9) . .
Pt3 Sn3 Pt1 61.65(4) . .
Pt2 Sn3 Pt1 63.48(2) 3_656 .
Pt1 Sn3 Pt1 52.669(18) 3_656 .
O1 C1 Pt1 174.5(8) . .
O2 C2 Pt2 178.1(10) . .
O3 C3 Pt3 174.0(10) . .
C23 P1 C29 111.6(5) . .
C23 P1 C11 107.7(5) . .
C29 P1 C11 108.3(4) . .
C23 P1 C17 109.3(4) . .
C29 P1 C17 107.6(4) . .
C11 P1 C17 112.5(4) . .
C12 C11 C16 118.3(8) . .
C12 C11 P1 122.3(7) . .
C16 C11 P1 119.4(6) . .
C13 C12 C11 120.2(8) . .
C13 C12 H12 119.9 . .
C11 C12 H12 119.9 . .
C14 C13 C12 120.0(9) . .
C14 C13 H13 120.0 . .
C12 C13 H13 120.0 . .
C13 C14 C15 121.1(9) . .
C13 C14 H14 119.5 . .
C15 C14 H14 119.5 . .
C16 C15 C14 119.8(9) . .
C16 C15 H15 120.1 . .
C14 C15 H15 120.1 . .
C15 C16 C11 120.5(8) . .
C15 C16 H16 119.8 . .
C11 C16 H16 119.8 . .
C18 C17 C22 120.8(9) . .
C18 C17 P1 117.3(7) . .
C22 C17 P1 121.7(7) . .
C17 C18 C19 119.2(10) . .
C17 C18 H18 120.4 . .
C19 C18 H18 120.4 . .
C20 C19 C18 120.3(10) . .
C20 C19 H19 119.8 . .
C18 C19 H19 119.8 . .
C19 C20 C21 119.7(10) . .
C19 C20 H20 120.2 . .
C21 C20 H20 120.2 . .
C22 C21 C20 120.7(10) . .
C22 C21 H21 119.6 . .
C20 C21 H21 119.6 . .
C21 C22 C17 119.2(9) . .
C21 C22 H22 120.4 . .
C17 C22 H22 120.4 . .
C28 C23 C24 118.1(10) . .
C28 C23 P1 120.0(8) . .
C24 C23 P1 121.9(8) . .
C25 C24 C23 122.3(12) . .
C25 C24 H24 118.9 . .
C23 C24 H24 118.9 . .
C24 C25 C26 117.9(13) . .
C24 C25 H25 121.0 . .
C26 C25 H25 121.0 . .
C27 C26 C25 123.0(12) . .
C27 C26 H26 118.5 . .
C25 C26 H26 118.5 . .
C26 C27 C28 117.5(14) . .
C26 C27 H27 121.2 . .
C28 C27 H27 121.2 . .
C23 C28 C27 120.9(12) . .
C23 C28 H28 119.5 . .
C27 C28 H28 119.5 . .
C34 C29 C30 119.3(8) . .
C34 C29 P1 122.9(7) . .
C30 C29 P1 117.8(7) . .
C29 C30 C31 119.7(10) . .
C29 C30 H30 120.1 . .
C31 C30 H30 120.1 . .
C32 C31 C30 119.5(10) . .
C32 C31 H31 120.2 . .
C30 C31 H31 120.2 . .
C33 C32 C31 121.0(10) . .
C33 C32 H32 119.5 . .
C31 C32 H32 119.5 . .
C32 C33 C34 119.0(10) . .
C32 C33 H33 120.5 . .
C34 C33 H33 120.5 . .
C29 C34 C33 121.3(10) . .
C29 C34 H34 119.3 . .
C33 C34 H34 119.3 . .
C41 P2 C53 106.6(5) . .
C41 P2 C59 109.9(5) . .
C53 P2 C59 109.4(4) . .
C41 P2 C47 113.5(6) . .
C53 P2 C47 107.2(4) . .
C59 P2 C47 110.1(5) . .
C42 C41 C46 120.0 . .
C42 C41 P2 121.2(9) . .
C46 C41 P2 118.7(9) . .
C43 C42 C41 120.0 . .
C43 C42 H42 120.0 . .
C41 C42 H42 120.0 . .
C42 C43 C44 120.0 . .
C42 C43 H43 120.0 . .
C44 C43 H43 120.0 . .
C45 C44 C43 120.0 . .
C45 C44 H44 120.0 . .
C43 C44 H44 120.0 . .
C44 C45 C46 120.0 . .
C44 C45 H45 120.0 . .
C46 C45 H45 120.0 . .
C45 C46 C41 120.0 . .
C45 C46 H46 120.0 . .
C41 C46 H46 120.0 . .
C48 C47 C52 120.0 . .
C48 C47 P2 120.2(6) . .
C52 C47 P2 119.8(6) . .
C47 C48 C49 120.0 . .
C47 C48 H48 120.0 . .
C49 C48 H48 120.0 . .
C50 C49 C48 120.0 . .
C50 C49 H49 120.0 . .
C48 C49 H49 120.0 . .
C49 C50 C51 120.0 . .
C49 C50 H50 120.0 . .
C51 C50 H50 120.0 . .
C52 C51 C50 120.0 . .
C52 C51 H51 120.0 . .
C50 C51 H51 120.0 . .
C51 C52 C47 120.0 . .
C51 C52 H52 120.0 . .
C47 C52 H52 120.0 . .
C54 C53 C58 120.0 . .
C54 C53 P2 117.5(4) . .
C58 C53 P2 122.4(4) . .
C53 C54 C55 120.0 . .
C53 C54 H54 120.0 . .
C55 C54 H54 120.0 . .
C56 C55 C54 120.0 . .
C56 C55 H55 120.0 . .
C54 C55 H55 120.0 . .
C55 C56 C57 120.0 . .
C55 C56 H56 120.0 . .
C57 C56 H56 120.0 . .
C58 C57 C56 120.0 . .
C58 C57 H57 120.0 . .
C56 C57 H57 120.0 . .
C57 C58 C53 120.0 . .
C57 C58 H58 120.0 . .
C53 C58 H58 120.0 . .
C60 C59 C64 120.0 . .
C60 C59 P2 120.2(7) . .
C64 C59 P2 119.8(7) . .
C59 C60 C61 120.0 . .
C59 C60 H60 120.0 . .
C61 C60 H60 120.0 . .
C60 C61 C62 120.0 . .
C60 C61 H61 120.0 . .
C62 C61 H61 120.0 . .
C63 C62 C61 120.0 . .
C63 C62 H62 120.0 . .
C61 C62 H62 120.0 . .
C62 C63 C64 120.0 . .
C62 C63 H63 120.0 . .
C64 C63 H63 120.0 . .
C63 C64 C59 120.0 . .
C63 C64 H64 120.0 . .
C59 C64 H64 120.0 . .
N1 C101 C102 176(3) . .
C101 C102 H10A 109.5 . .
C101 C102 H10B 109.5 . .
H10A C102 H10B 109.5 . .
C101 C102 H10C 109.5 . .
H10A C102 H10C 109.5 . .
H10B C102 H10C 109.5 . .
N2 C201 C202 151(3) . .
C201 C202 H20A 109.5 . .
C201 C202 H20B 109.5 . .
H20A C202 H20B 109.5 . .
C201 C202 H20C 109.5 . .
H20A C202 H20C 109.5 . .
H20B C202 H20C 109.5 . .

loop_
_geom_bond_atom_site_label_1
_geom_bond_atom_site_label_2
_geom_bond_distance
_geom_bond_site_symmetry_2
Pt1 C1 1.888(8) .
Pt1 Pt1 2.6556(9) 3_656
Pt1 Sn1 2.6798(13) .
Pt1 Pt2 2.8064(11) .
Pt1 Pt3 2.9069(13) .
Pt1 Sn3 2.9475(13) 3_656
Pt1 Pt3 2.9666(13) 3_656
Pt1 Pt2 2.9837(13) 3_656
Pt1 Sn3 3.0362(14) .
Pt2 C2 1.867(9) .
Pt2 Sn3 2.5889(11) 3_656
Pt2 Pt3 2.6995(10) .
Pt2 Sn2 2.7477(13) .
Pt2 Sn1 2.8052(11) 3_656
Pt2 Pt1 2.9837(13) 3_656
Pt3 C3 1.866(9) .
Pt3 Sn3 2.5866(11) .
Pt3 Sn2 2.6932(12) .
Pt3 Sn1 2.9500(12) 3_656
Pt3 Pt1 2.9666(13) 3_656
Sn1 Cl3 2.395(2) .
Sn1 Cl2 2.396(2) .
Sn1 Cl1 2.407(2) .
Sn1 Pt2 2.8052(11) 3_656
Sn1 Pt3 2.9500(12) 3_656
Sn2 Cl6 2.380(3) .
Sn2 Cl5 2.381(3) .
Sn2 Cl4 2.408(3) .
Sn3 Cl7 2.388(3) .
Sn3 Cl8 2.389(3) .
Sn3 Pt2 2.5889(11) 3_656
Sn3 Pt1 2.9475(13) 3_656
C1 O1 1.115(9) .
C2 O2 1.117(10) .
C3 O3 1.132(10) .
P1 C23 1.791(10) .
P1 C29 1.793(8) .
P1 C11 1.797(9) .
P1 C17 1.810(9) .
C11 C12 1.383(11) .
C11 C16 1.406(12) .
C12 C13 1.372(12) .
C12 H12 0.9300 .
C13 C14 1.354(13) .
C13 H13 0.9300 .
C14 C15 1.371(14) .
C14 H14 0.9300 .
C15 C16 1.349(13) .
C15 H15 0.9300 .
C16 H16 0.9300 .
C17 C18 1.367(12) .
C17 C22 1.376(12) .
C18 C19 1.380(14) .
C18 H18 0.9300 .
C19 C20 1.367(15) .
C19 H19 0.9300 .
C20 C21 1.371(14) .
C20 H20 0.9300 .
C21 C22 1.366(13) .
C21 H21 0.9300 .
C22 H22 0.9300 .
C23 C28 1.369(15) .
C23 C24 1.386(14) .
C24 C25 1.344(15) .
C24 H24 0.9300 .
C25 C26 1.367(19) .
C25 H25 0.9300 .
C26 C27 1.357(19) .
C26 H26 0.9300 .
C27 C28 1.392(16) .
C27 H27 0.9300 .
C28 H28 0.9300 .
C29 C34 1.350(12) .
C29 C30 1.376(13) .
C30 C31 1.382(13) .
C30 H30 0.9300 .
C31 C32 1.361(15) .
C31 H31 0.9300 .
C32 C33 1.354(15) .
C32 H32 0.9300 .
C33 C34 1.379(13) .
C33 H33 0.9300 .
C34 H34 0.9300 .
P2 C41 1.756(10) .
P2 C53 1.762(6) .
P2 C59 1.771(8) .
P2 C47 1.810(7) .
C41 C42 1.3900 .
C41 C46 1.3900 .
C42 C43 1.3900 .
C42 H42 0.9300 .
C43 C44 1.3900 .
C43 H43 0.9300 .
C44 C45 1.3900 .
C44 H44 0.9300 .
C45 C46 1.3900 .
C45 H45 0.9300 .
C46 H46 0.9300 .
C47 C48 1.3900 .
C47 C52 1.3900 .
C48 C49 1.3900 .
C48 H48 0.9300 .
C49 C50 1.3900 .
C49 H49 0.9300 .
C50 C51 1.3900 .
C50 H50 0.9300 .
C51 C52 1.3900 .
C51 H51 0.9300 .
C52 H52 0.9300 .
C53 C54 1.3900 .
C53 C58 1.3900 .
C54 C55 1.3900 .
C54 H54 0.9300 .
C55 C56 1.3900 .
C55 H55 0.9300 .
C56 C57 1.3900 .
C56 H56 0.9300 .
C57 C58 1.3900 .
C57 H57 0.9300 .
C58 H58 0.9300 .
C59 C60 1.3900 .
C59 C64 1.3900 .
C60 C61 1.3900 .
C60 H60 0.9300 .
C61 C62 1.3900 .
C61 H61 0.9300 .
C62 C63 1.3900 .
C62 H62 0.9300 .
C63 C64 1.3900 .
C63 H63 0.9300 .
C64 H64 0.9300 .
N1 C101 1.132(9) .
C101 C102 1.459(9) .
C102 H10A 0.9600 .
C102 H10B 0.9600 .
C102 H10C 0.9600 .
N2 C201 1.138(9) .
C201 C202 1.465(9) .
C202 H20A 0.9600 .
C202 H20B 0.9600 .
C202 H20C 0.9600 .

loop_
_geom_torsion_atom_site_label_1
_geom_torsion_atom_site_label_2
_geom_torsion_atom_site_label_3
_geom_torsion_atom_site_label_4
_geom_torsion
_geom_torsion_site_symmetry_1
_geom_torsion_site_symmetry_4
C1 Pt1 Pt2 C2 -54.6(6) . .
Pt1 Pt1 Pt2 C2 128.4(5) 3_656 .
Sn1 Pt1 Pt2 C2 34.7(5) . .
Pt3 Pt1 Pt2 C2 -157.6(5) . .
Sn3 Pt1 Pt2 C2 52.3(5) 3_656 .
Pt3 Pt1 Pt2 C2 75.6(5) 3_656 .
Pt2 Pt1 Pt2 C2 128.4(5) 3_656 .
Sn3 Pt1 Pt2 C2 179.4(5) . .
C1 Pt1 Pt2 Sn3 -106.8(3) . 3_656
Pt1 Pt1 Pt2 Sn3 76.16(3) 3_656 3_656
Sn1 Pt1 Pt2 Sn3 -17.56(4) . 3_656
Pt3 Pt1 Pt2 Sn3 150.15(2) . 3_656
Pt3 Pt1 Pt2 Sn3 23.30(2) 3_656 3_656
Pt2 Pt1 Pt2 Sn3 76.17(3) 3_656 3_656
Sn3 Pt1 Pt2 Sn3 127.133(15) . 3_656
C1 Pt1 Pt2 Pt3 103.0(3) . .
Pt1 Pt1 Pt2 Pt3 -73.98(4) 3_656 .
Sn1 Pt1 Pt2 Pt3 -167.70(4) . .
Sn3 Pt1 Pt2 Pt3 -150.15(2) 3_656 .
Pt3 Pt1 Pt2 Pt3 -126.85(2) 3_656 .
Pt2 Pt1 Pt2 Pt3 -73.98(4) 3_656 .
Sn3 Pt1 Pt2 Pt3 -23.015(18) . .
C1 Pt1 Pt2 Sn2 57.5(2) . .
Pt1 Pt1 Pt2 Sn2 -119.50(3) 3_656 .
Sn1 Pt1 Pt2 Sn2 146.78(4) . .
Pt3 Pt1 Pt2 Sn2 -45.52(2) . .
Sn3 Pt1 Pt2 Sn2 164.33(2) 3_656 .
Pt3 Pt1 Pt2 Sn2 -172.372(16) 3_656 .
Pt2 Pt1 Pt2 Sn2 -119.50(3) 3_656 .
Sn3 Pt1 Pt2 Sn2 -68.53(2) . .
C1 Pt1 Pt2 Sn1 154.2(2) . 3_656
Pt1 Pt1 Pt2 Sn1 -22.753(19) 3_656 3_656
Sn1 Pt1 Pt2 Sn1 -116.47(5) . 3_656
Pt3 Pt1 Pt2 Sn1 51.23(3) . 3_656
Sn3 Pt1 Pt2 Sn1 -98.92(3) 3_656 3_656
Pt3 Pt1 Pt2 Sn1 -75.622(19) 3_656 3_656
Pt2 Pt1 Pt2 Sn1 -22.753(19) 3_656 3_656
Sn3 Pt1 Pt2 Sn1 28.21(3) . 3_656
C1 Pt1 Pt2 Pt1 177.0(2) . 3_656
Sn1 Pt1 Pt2 Pt1 -93.72(5) . 3_656
Pt3 Pt1 Pt2 Pt1 73.98(4) . 3_656
Sn3 Pt1 Pt2 Pt1 -76.16(3) 3_656 3_656
Pt3 Pt1 Pt2 Pt1 -52.87(2) 3_656 3_656
Pt2 Pt1 Pt2 Pt1 0.0 3_656 3_656
Sn3 Pt1 Pt2 Pt1 50.97(3) . 3_656
C2 Pt2 Pt3 C3 -16.0(9) . .
Sn3 Pt2 Pt3 C3 158.1(7) 3_656 .
Sn2 Pt2 Pt3 C3 -43.4(7) . .
Sn1 Pt2 Pt3 C3 66.9(7) 3_656 .
Pt1 Pt2 Pt3 C3 -169.4(7) . .
Pt1 Pt2 Pt3 C3 128.9(7) 3_656 .
C2 Pt2 Pt3 Sn3 -175.5(6) . .
Sn3 Pt2 Pt3 Sn3 -1.45(4) 3_656 .
Sn2 Pt2 Pt3 Sn3 157.09(3) . .
Sn1 Pt2 Pt3 Sn3 -92.67(4) 3_656 .
Pt1 Pt2 Pt3 Sn3 31.04(2) . .
Pt1 Pt2 Pt3 Sn3 -30.67(2) 3_656 .
C2 Pt2 Pt3 Sn2 27.4(6) . .
Sn3 Pt2 Pt3 Sn2 -158.53(3) 3_656 .
Sn1 Pt2 Pt3 Sn2 110.24(4) 3_656 .
Pt1 Pt2 Pt3 Sn2 -126.049(19) . .
Pt1 Pt2 Pt3 Sn2 172.241(17) 3_656 .
C2 Pt2 Pt3 Pt1 153.4(6) . .
Sn3 Pt2 Pt3 Pt1 -32.48(2) 3_656 .
Sn2 Pt2 Pt3 Pt1 126.049(19) . .
Sn1 Pt2 Pt3 Pt1 -123.71(3) 3_656 .
Pt1 Pt2 Pt3 Pt1 -61.710(13) 3_656 .
C2 Pt2 Pt3 Sn1 -82.9(6) . 3_656
Sn3 Pt2 Pt3 Sn1 91.22(4) 3_656 3_656
Sn2 Pt2 Pt3 Sn1 -110.24(4) . 3_656
Pt1 Pt2 Pt3 Sn1 123.71(3) . 3_656
Pt1 Pt2 Pt3 Sn1 62.00(3) 3_656 3_656
C2 Pt2 Pt3 Pt1 -144.9(6) . 3_656
Sn3 Pt2 Pt3 Pt1 29.23(2) 3_656 3_656
Sn2 Pt2 Pt3 Pt1 -172.241(17) . 3_656
Sn1 Pt2 Pt3 Pt1 -62.00(3) 3_656 3_656
Pt1 Pt2 Pt3 Pt1 61.710(13) . 3_656
C1 Pt1 Pt3 C3 85.8(7) . .
Pt1 Pt1 Pt3 C3 -113.3(6) 3_656 .
Sn1 Pt1 Pt3 C3 -19.2(6) . .
Pt2 Pt1 Pt3 C3 169.3(6) . .
Sn3 Pt1 Pt3 C3 -166.3(6) 3_656 .
Pt3 Pt1 Pt3 C3 -113.3(6) 3_656 .
Pt2 Pt1 Pt3 C3 -62.8(6) 3_656 .
Sn3 Pt1 Pt3 C3 -39.8(6) . .
C1 Pt1 Pt3 Sn3 125.6(3) . .
Pt1 Pt1 Pt3 Sn3 -73.51(3) 3_656 .
Sn1 Pt1 Pt3 Sn3 20.55(3) . .
Pt2 Pt1 Pt3 Sn3 -150.89(2) . .
Sn3 Pt1 Pt3 Sn3 -126.52(2) 3_656 .
Pt3 Pt1 Pt3 Sn3 -73.51(3) 3_656 .
Pt2 Pt1 Pt3 Sn3 -23.05(2) 3_656 .
C1 Pt1 Pt3 Sn2 -37.1(3) . .
Pt1 Pt1 Pt3 Sn2 123.808(19) 3_656 .
Sn1 Pt1 Pt3 Sn2 -142.14(4) . .
Pt2 Pt1 Pt3 Sn2 46.42(3) . .
Sn3 Pt1 Pt3 Sn2 70.80(3) 3_656 .
Pt3 Pt1 Pt3 Sn2 123.808(19) 3_656 .
Pt2 Pt1 Pt3 Sn2 174.270(16) 3_656 .
Sn3 Pt1 Pt3 Sn2 -162.68(2) . .
C1 Pt1 Pt3 Pt2 -83.5(3) . .
Pt1 Pt1 Pt3 Pt2 77.38(3) 3_656 .
Sn1 Pt1 Pt3 Pt2 171.44(3) . .
Sn3 Pt1 Pt3 Pt2 24.376(16) 3_656 .
Pt3 Pt1 Pt3 Pt2 77.38(3) 3_656 .
Pt2 Pt1 Pt3 Pt2 127.85(3) 3_656 .
Sn3 Pt1 Pt3 Pt2 150.89(2) . .
C1 Pt1 Pt3 Sn1 -130.0(3) . 3_656
Pt1 Pt1 Pt3 Sn1 30.94(2) 3_656 3_656
Sn1 Pt1 Pt3 Sn1 124.99(3) . 3_656
Pt2 Pt1 Pt3 Sn1 -46.444(18) . 3_656
Sn3 Pt1 Pt3 Sn1 -22.07(2) 3_656 3_656
Pt3 Pt1 Pt3 Sn1 30.94(2) 3_656 3_656
Pt2 Pt1 Pt3 Sn1 81.40(2) 3_656 3_656
Sn3 Pt1 Pt3 Sn1 104.45(2) . 3_656
C1 Pt1 Pt3 Pt1 -160.9(3) . 3_656
Sn1 Pt1 Pt3 Pt1 94.05(4) . 3_656
Pt2 Pt1 Pt3 Pt1 -77.38(3) . 3_656
Sn3 Pt1 Pt3 Pt1 -53.01(3) 3_656 3_656
Pt3 Pt1 Pt3 Pt1 0.0 3_656 3_656
Pt2 Pt1 Pt3 Pt1 50.461(12) 3_656 3_656
Sn3 Pt1 Pt3 Pt1 73.51(3) . 3_656
C1 Pt1 Sn1 Cl3 -58.5(3) . .
Pt1 Pt1 Sn1 Cl3 128.24(7) 3_656 .
Pt2 Pt1 Sn1 Cl3 -148.25(7) . .
Pt3 Pt1 Sn1 Cl3 50.20(7) . .
Sn3 Pt1 Sn1 Cl3 -162.73(6) 3_656 .
Pt3 Pt1 Sn1 Cl3 165.40(7) 3_656 .
Pt2 Pt1 Sn1 Cl3 102.99(7) 3_656 .
Sn3 Pt1 Sn1 Cl3 66.24(7) . .
C1 Pt1 Sn1 Cl2 41.3(3) . .
Pt1 Pt1 Sn1 Cl2 -131.95(7) 3_656 .
Pt2 Pt1 Sn1 Cl2 -48.44(8) . .
Pt3 Pt1 Sn1 Cl2 150.01(7) . .
Sn3 Pt1 Sn1 Cl2 -62.91(7) 3_656 .
Pt3 Pt1 Sn1 Cl2 -94.79(7) 3_656 .
Pt2 Pt1 Sn1 Cl2 -157.20(7) 3_656 .
Sn3 Pt1 Sn1 Cl2 166.06(7) . .
C1 Pt1 Sn1 Cl1 170.1(3) . .
Pt1 Pt1 Sn1 Cl1 -3.15(16) 3_656 .
Pt2 Pt1 Sn1 Cl1 80.37(16) . .
Pt3 Pt1 Sn1 Cl1 -81.18(16) . .
Sn3 Pt1 Sn1 Cl1 65.89(16) 3_656 .
Pt3 Pt1 Sn1 Cl1 34.02(15) 3_656 .
Pt2 Pt1 Sn1 Cl1 -28.40(15) 3_656 .
Sn3 Pt1 Sn1 Cl1 -65.14(16) . .
C1 Pt1 Sn1 Pt2 -161.5(3) . 3_656
Pt1 Pt1 Sn1 Pt2 25.251(19) 3_656 3_656
Pt2 Pt1 Sn1 Pt2 108.77(5) . 3_656
Pt3 Pt1 Sn1 Pt2 -52.78(4) . 3_656
Sn3 Pt1 Sn1 Pt2 94.29(3) 3_656 3_656
Pt3 Pt1 Sn1 Pt2 62.417(15) 3_656 3_656
Sn3 Pt1 Sn1 Pt2 -36.74(3) . 3_656
C1 Pt1 Sn1 Pt3 136.1(3) . 3_656
Pt1 Pt1 Sn1 Pt3 -37.17(2) 3_656 3_656
Pt2 Pt1 Sn1 Pt3 46.35(5) . 3_656
Pt3 Pt1 Sn1 Pt3 -115.20(3) . 3_656
Sn3 Pt1 Sn1 Pt3 31.87(3) 3_656 3_656
Pt2 Pt1 Sn1 Pt3 -62.417(15) 3_656 3_656
Sn3 Pt1 Sn1 Pt3 -99.16(2) . 3_656
C3 Pt3 Sn2 Cl6 113.4(4) . .
Sn3 Pt3 Sn2 Cl6 -144.86(19) . .
Pt2 Pt3 Sn2 Cl6 -46.03(19) . .
Pt1 Pt3 Sn2 Cl6 -91.68(19) . .
Sn1 Pt3 Sn2 Cl6 7.80(19) 3_656 .
Pt1 Pt3 Sn2 Cl6 -37.65(19) 3_656 .
C3 Pt3 Sn2 Cl5 -98.3(4) . .
Sn3 Pt3 Sn2 Cl5 3.38(10) . .
Pt2 Pt3 Sn2 Cl5 102.22(8) . .
Pt1 Pt3 Sn2 Cl5 56.56(8) . .
Sn1 Pt3 Sn2 Cl5 156.04(7) 3_656 .
Pt1 Pt3 Sn2 Cl5 110.60(8) 3_656 .
C3 Pt3 Sn2 Cl4 2.6(4) . .
Sn3 Pt3 Sn2 Cl4 104.26(10) . .
Pt2 Pt3 Sn2 Cl4 -156.91(8) . .
Pt1 Pt3 Sn2 Cl4 157.44(7) . .
Sn1 Pt3 Sn2 Cl4 -103.08(8) 3_656 .
Pt1 Pt3 Sn2 Cl4 -148.53(7) 3_656 .
C3 Pt3 Sn2 Pt2 159.5(3) . .
Sn3 Pt3 Sn2 Pt2 -98.83(6) . .
Pt1 Pt3 Sn2 Pt2 -45.650(14) . .
Sn1 Pt3 Sn2 Pt2 53.82(3) 3_656 .
Pt1 Pt3 Sn2 Pt2 8.380(19) 3_656 .
C2 Pt2 Sn2 Cl6 -5.9(3) . .
Sn3 Pt2 Sn2 Cl6 -99.94(11) 3_656 .
Pt3 Pt2 Sn2 Cl6 160.29(9) . .
Sn1 Pt2 Sn2 Cl6 102.08(10) 3_656 .
Pt1 Pt2 Sn2 Cl6 -151.62(9) . .
Pt1 Pt2 Sn2 Cl6 152.20(9) 3_656 .
C2 Pt2 Sn2 Cl5 93.2(3) . .
Sn3 Pt2 Sn2 Cl5 -0.85(11) 3_656 .
Pt3 Pt2 Sn2 Cl5 -100.63(9) . .
Sn1 Pt2 Sn2 Cl5 -158.83(8) 3_656 .
Pt1 Pt2 Sn2 Cl5 -52.53(9) . .
Pt1 Pt2 Sn2 Cl5 -108.71(8) 3_656 .
C2 Pt2 Sn2 Cl4 -114.3(4) . .
Sn3 Pt2 Sn2 Cl4 151.63(16) 3_656 .
Pt3 Pt2 Sn2 Cl4 51.86(16) . .
Sn1 Pt2 Sn2 Cl4 -6.34(16) 3_656 .
Pt1 Pt2 Sn2 Cl4 99.95(16) . .
Pt1 Pt2 Sn2 Cl4 43.77(16) 3_656 .
C2 Pt2 Sn2 Pt3 -166.2(3) . .
Sn3 Pt2 Sn2 Pt3 99.78(7) 3_656 .
Sn1 Pt2 Sn2 Pt3 -58.20(3) 3_656 .
Pt1 Pt2 Sn2 Pt3 48.094(18) . .
Pt1 Pt2 Sn2 Pt3 -8.087(18) 3_656 .
C3 Pt3 Sn3 Cl7 57.8(4) . .
Sn2 Pt3 Sn3 Cl7 -44.94(11) . .
Pt2 Pt3 Sn3 Cl7 -132.45(10) . .
Pt1 Pt3 Sn3 Cl7 -103.40(10) . .
Sn1 Pt3 Sn3 Cl7 163.72(9) 3_656 .
Pt1 Pt3 Sn3 Cl7 -163.02(10) 3_656 .
C3 Pt3 Sn3 Cl8 -46.2(4) . .
Sn2 Pt3 Sn3 Cl8 -148.96(10) . .
Pt2 Pt3 Sn3 Cl8 123.54(9) . .
Pt1 Pt3 Sn3 Cl8 152.58(9) . .
Sn1 Pt3 Sn3 Cl8 59.71(9) 3_656 .
Pt1 Pt3 Sn3 Cl8 92.96(9) 3_656 .
C3 Pt3 Sn3 Pt2 -168.4(3) . 3_656
Sn2 Pt3 Sn3 Pt2 88.90(7) . 3_656
Pt2 Pt3 Sn3 Pt2 1.39(4) . 3_656
Pt1 Pt3 Sn3 Pt2 30.43(2) . 3_656
Sn1 Pt3 Sn3 Pt2 -62.44(4) 3_656 3_656
Pt1 Pt3 Sn3 Pt2 -29.18(2) 3_656 3_656
C3 Pt3 Sn3 Pt1 -139.2(3) . 3_656
Sn2 Pt3 Sn3 Pt1 118.08(6) . 3_656
Pt2 Pt3 Sn3 Pt1 30.57(2) . 3_656
Pt1 Pt3 Sn3 Pt1 59.617(14) . 3_656
Sn1 Pt3 Sn3 Pt1 -33.26(2) 3_656 3_656
C3 Pt3 Sn3 Pt1 161.2(3) . .
Sn2 Pt3 Sn3 Pt1 58.46(7) . .
Pt2 Pt3 Sn3 Pt1 -29.043(19) . .
Sn1 Pt3 Sn3 Pt1 -92.87(3) 3_656 .
Pt1 Pt3 Sn3 Pt1 -59.617(14) 3_656 .
C1 Pt1 Sn3 Cl7 28.8(3) . .
Pt1 Pt1 Sn3 Cl7 -177.12(9) 3_656 .
Sn1 Pt1 Sn3 Cl7 -63.89(9) . .
Pt2 Pt1 Sn3 Cl7 129.27(9) . .
Pt3 Pt1 Sn3 Cl7 104.70(10) . .
Sn3 Pt1 Sn3 Cl7 -177.12(9) 3_656 .
Pt3 Pt1 Sn3 Cl7 -127.24(10) 3_656 .
Pt2 Pt1 Sn3 Cl7 -105.27(10) 3_656 .
C1 Pt1 Sn3 Cl8 -155.2(3) . .
Pt1 Pt1 Sn3 Cl8 -1.14(17) 3_656 .
Sn1 Pt1 Sn3 Cl8 112.09(18) . .
Pt2 Pt1 Sn3 Cl8 -54.76(18) . .
Pt3 Pt1 Sn3 Cl8 -79.32(18) . .
Sn3 Pt1 Sn3 Cl8 -1.14(17) 3_656 .
Pt3 Pt1 Sn3 Cl8 48.74(18) 3_656 .
Pt2 Pt1 Sn3 Cl8 70.71(18) 3_656 .
C1 Pt1 Sn3 Pt3 -75.9(3) . .
Pt1 Pt1 Sn3 Pt3 78.17(3) 3_656 .
Sn1 Pt1 Sn3 Pt3 -168.596(19) . .
Pt2 Pt1 Sn3 Pt3 24.56(2) . .
Sn3 Pt1 Sn3 Pt3 78.17(3) 3_656 .
Pt3 Pt1 Sn3 Pt3 128.059(14) 3_656 .
Pt2 Pt1 Sn3 Pt3 150.03(2) 3_656 .
C1 Pt1 Sn3 Pt2 134.1(3) . 3_656
Pt1 Pt1 Sn3 Pt2 -71.85(4) 3_656 3_656
Sn1 Pt1 Sn3 Pt2 41.38(2) . 3_656
Pt2 Pt1 Sn3 Pt2 -125.47(3) . 3_656
Pt3 Pt1 Sn3 Pt2 -150.03(2) . 3_656
Sn3 Pt1 Sn3 Pt2 -71.85(4) 3_656 3_656
Pt3 Pt1 Sn3 Pt2 -21.967(16) 3_656 3_656
C1 Pt1 Sn3 Pt1 -154.1(3) . 3_656
Sn1 Pt1 Sn3 Pt1 113.23(3) . 3_656
Pt2 Pt1 Sn3 Pt1 -53.614(18) . 3_656
Pt3 Pt1 Sn3 Pt1 -78.17(3) . 3_656
Sn3 Pt1 Sn3 Pt1 0.0 3_656 3_656
Pt3 Pt1 Sn3 Pt1 49.88(3) 3_656 3_656
Pt2 Pt1 Sn3 Pt1 71.85(4) 3_656 3_656
Pt1 Pt1 C1 O1 91(8) 3_656 .
Sn1 Pt1 C1 O1 -73(8) . .
Pt2 Pt1 C1 O1 84(8) . .
Pt3 Pt1 C1 O1 140(8) . .
Sn3 Pt1 C1 O1 32(8) 3_656 .
Pt3 Pt1 C1 O1 -20(8) 3_656 .
Pt2 Pt1 C1 O1 -100(8) 3_656 .
Sn3 Pt1 C1 O1 -169(8) . .
Sn3 Pt2 C2 O2 -23(34) 3_656 .
Pt3 Pt2 C2 O2 152(33) . .
Sn2 Pt2 C2 O2 175(100) . .
Sn1 Pt2 C2 O2 82(34) 3_656 .
Pt1 Pt2 C2 O2 -69(34) . .
Pt1 Pt2 C2 O2 25(34) 3_656 .
Sn3 Pt3 C3 O3 65(10) . .
Sn2 Pt3 C3 O3 -135(10) . .
Pt2 Pt3 C3 O3 -98(9) . .
Pt1 Pt3 C3 O3 101(10) . .
Sn1 Pt3 C3 O3 -43(10) 3_656 .
Pt1 Pt3 C3 O3 12(10) 3_656 .
C23 P1 C11 C12 -128.4(8) . .
C29 P1 C11 C12 -7.7(9) . .
C17 P1 C11 C12 111.1(8) . .
C23 P1 C11 C16 51.4(9) . .
C29 P1 C11 C16 172.1(7) . .
C17 P1 C11 C16 -69.1(8) . .
C16 C11 C12 C13 2.1(14) . .
P1 C11 C12 C13 -178.1(7) . .
C11 C12 C13 C14 0.3(15) . .
C12 C13 C14 C15 -2.6(17) . .
C13 C14 C15 C16 2.4(18) . .
C14 C15 C16 C11 0.2(16) . .
C12 C11 C16 C15 -2.4(15) . .
P1 C11 C16 C15 177.8(8) . .
C23 P1 C17 C18 82.8(8) . .
C29 P1 C17 C18 -38.5(8) . .
C11 P1 C17 C18 -157.7(7) . .
C23 P1 C17 C22 -93.3(8) . .
C29 P1 C17 C22 145.4(7) . .
C11 P1 C17 C22 26.2(8) . .
C22 C17 C18 C19 -1.5(14) . .
P1 C17 C18 C19 -177.7(8) . .
C17 C18 C19 C20 0.3(16) . .
C18 C19 C20 C21 0.3(17) . .
C19 C20 C21 C22 0.4(16) . .
C20 C21 C22 C17 -1.7(15) . .
C18 C17 C22 C21 2.2(13) . .
P1 C17 C22 C21 178.2(7) . .
C29 P1 C23 C28 -72.7(11) . .
C11 P1 C23 C28 46.0(11) . .
C17 P1 C23 C28 168.5(9) . .
C29 P1 C23 C24 106.2(10) . .
C11 P1 C23 C24 -135.1(9) . .
C17 P1 C23 C24 -12.7(11) . .
C28 C23 C24 C25 -0.4(19) . .
P1 C23 C24 C25 -179.2(10) . .
C23 C24 C25 C26 -1(2) . .
C24 C25 C26 C27 4(2) . .
C25 C26 C27 C28 -5(2) . .
C24 C23 C28 C27 -1.2(19) . .
P1 C23 C28 C27 177.7(11) . .
C26 C27 C28 C23 4(2) . .
C23 P1 C29 C34 11.5(10) . .
C11 P1 C29 C34 -106.8(8) . .
C17 P1 C29 C34 131.3(8) . .
C23 P1 C29 C30 -170.9(8) . .
C11 P1 C29 C30 70.8(8) . .
C17 P1 C29 C30 -51.0(8) . .
C34 C29 C30 C31 3.7(15) . .
P1 C29 C30 C31 -174.1(8) . .
C29 C30 C31 C32 -4.2(16) . .
C30 C31 C32 C33 2.7(17) . .
C31 C32 C33 C34 -0.5(17) . .
C30 C29 C34 C33 -1.5(15) . .
P1 C29 C34 C33 176.1(8) . .
C32 C33 C34 C29 0.0(17) . .
C53 P2 C41 C42 -134.7(6) . .
C59 P2 C41 C42 106.9(7) . .
C47 P2 C41 C42 -16.9(8) . .
C53 P2 C41 C46 42.7(8) . .
C59 P2 C41 C46 -75.7(8) . .
C47 P2 C41 C46 160.5(7) . .
C46 C41 C42 C43 0.0 . .
P2 C41 C42 C43 177.4(9) . .
C41 C42 C43 C44 0.0 . .
C42 C43 C44 C45 0.0 . .
C43 C44 C45 C46 0.0 . .
C44 C45 C46 C41 0.0 . .
C42 C41 C46 C45 0.0 . .
P2 C41 C46 C45 -177.4(9) . .
C41 P2 C47 C48 64.2(7) . .
C53 P2 C47 C48 -178.4(5) . .
C59 P2 C47 C48 -59.5(6) . .
C41 P2 C47 C52 -117.2(6) . .
C53 P2 C47 C52 0.3(6) . .
C59 P2 C47 C52 119.1(6) . .
C52 C47 C48 C49 0.0 . .
P2 C47 C48 C49 178.6(7) . .
C47 C48 C49 C50 0.0 . .
C48 C49 C50 C51 0.0 . .
C49 C50 C51 C52 0.0 . .
C50 C51 C52 C47 0.0 . .
C48 C47 C52 C51 0.0 . .
P2 C47 C52 C51 -178.6(6) . .
C41 P2 C53 C54 49.5(6) . .
C59 P2 C53 C54 168.3(5) . .
C47 P2 C53 C54 -72.4(5) . .
C41 P2 C53 C58 -133.5(6) . .
C59 P2 C53 C58 -14.7(6) . .
C47 P2 C53 C58 104.6(5) . .
C58 C53 C54 C55 0.0 . .
P2 C53 C54 C55 177.1(5) . .
C53 C54 C55 C56 0.0 . .
C54 C55 C56 C57 0.0 . .
C55 C56 C57 C58 0.0 . .
C56 C57 C58 C53 0.0 . .
C54 C53 C58 C57 0.0 . .
P2 C53 C58 C57 -176.9(5) . .
C41 P2 C59 C60 -152.9(7) . .
C53 P2 C59 C60 90.4(6) . .
C47 P2 C59 C60 -27.1(7) . .
C41 P2 C59 C64 29.3(8) . .
C53 P2 C59 C64 -87.4(6) . .
C47 P2 C59 C64 155.1(6) . .
C64 C59 C60 C61 0.0 . .
P2 C59 C60 C61 -177.8(7) . .
C59 C60 C61 C62 0.0 . .
C60 C61 C62 C63 0.0 . .
C61 C62 C63 C64 0.0 . .
C62 C63 C64 C59 0.0 . .
C60 C59 C64 C63 0.0 . .
P2 C59 C64 C63 177.8(7) . .
